data_4115116
loop_
_publ_author_name
'Young-A Lee'
'James E. McGarrah'
'Rene J. Lachicotte'
'Richard Eisenberg'

_publ_section_title
;
 Multiple Emissions and Brilliant White Luminescence from Gold(I)
 O,O'-Di(alkyl)dithiophosphate Dimers
;
_journal_name_full 'Journal of the American Chemical Society'
_journal_page_first 10662
_journal_page_last 10663
_journal_paper_doi 10.1021/ja0267876
_journal_volume 124
_journal_year 2002
_chemical_formula_sum 'C16 H40 Au4 O8 P4 S8'
_chemical_formula_weight 1528.71
_chemical_name_common Au2{S2P(OEt)2}2
_chemical_name_systematic
; 
 ? 
;
_space_group_IT_number 2
_symmetry_cell_setting triclinic
_symmetry_space_group_name_Hall '-P 1'
_symmetry_space_group_name_H-M 'P -1'
_atom_sites_solution_hydrogens geom
_atom_sites_solution_primary direct
_atom_sites_solution_secondary difmap
_audit_creation_method SHELXL-97
_cell_angle_alpha 100.182(2)
_cell_angle_beta 90.635(2)
_cell_angle_gamma 95.133(2)
_cell_formula_units_Z 2
_cell_length_a 8.3143(7)
_cell_length_b 9.4747(8)
_cell_length_c 24.851(2)
_cell_measurement_temperature 193(2)
_cell_volume 1918.4(3)
_computing_cell_refinement 'Bruker SMART'
_computing_data_collection 'Bruker SMART'
_computing_data_reduction 'Bruker SHELXTL'
_computing_molecular_graphics 'Bruker SHELXTL'
_computing_publication_material 'Bruker SHELXTL'
_computing_structure_refinement 'SHELXL-97 (Sheldrick, 1997)'
_computing_structure_solution 'SHELXS-97 (Sheldrick, 1990)'
_diffrn_ambient_temperature 193(2)
_diffrn_measured_fraction_theta_full 0.998
_diffrn_measured_fraction_theta_max 0.998
_diffrn_measurement_device_type 'CCD area detector'
_diffrn_measurement_method 'phi and omega scans'
_diffrn_radiation_monochromator graphite
_diffrn_radiation_source 'fine-focus sealed tube'
_diffrn_radiation_type MoK\a
_diffrn_radiation_wavelength 0.71073
_diffrn_reflns_av_R_equivalents 0.0357
_diffrn_reflns_av_sigmaI/netI 0.0367
_diffrn_reflns_limit_h_max 7
_diffrn_reflns_limit_h_min -9
_diffrn_reflns_limit_k_max 9
_diffrn_reflns_limit_k_min -10
_diffrn_reflns_limit_l_max 27
_diffrn_reflns_limit_l_min -27
_diffrn_reflns_number 8886
_diffrn_reflns_theta_full 23.25
_diffrn_reflns_theta_max 23.25
_diffrn_reflns_theta_min 1.67
_exptl_absorpt_coefficient_mu 15.885
_exptl_absorpt_correction_T_max 0.928
_exptl_absorpt_correction_T_min 0.448
_exptl_absorpt_correction_type 'empirical; SADABS'
_exptl_crystal_colour colorless
_exptl_crystal_density_diffrn 2.647
_exptl_crystal_description block
_exptl_crystal_F_000 1408
_exptl_crystal_size_max 0.48
_exptl_crystal_size_mid 0.40
_exptl_crystal_size_min 0.20
_refine_diff_density_max 2.790
_refine_diff_density_min -2.118
_refine_diff_density_rms 0.333
_refine_ls_extinction_coef 0.0058(3)
_refine_ls_extinction_expression Fc^*^=kFc[1+0.001xFc^2^\l^3^/sin(2\q)]^-1/4^
_refine_ls_extinction_method SHELXL
_refine_ls_goodness_of_fit_ref 1.170
_refine_ls_hydrogen_treatment mixed
_refine_ls_matrix_type full
_refine_ls_number_parameters 362
_refine_ls_number_reflns 5511
_refine_ls_number_restraints 0
_refine_ls_restrained_S_all 1.170
_refine_ls_R_factor_all 0.0737
_refine_ls_R_factor_gt 0.0696
_refine_ls_shift/su_max 0.001
_refine_ls_shift/su_mean 0.000
_refine_ls_structure_factor_coef Fsqd
_refine_ls_weighting_details 'calc w=1/[\s^2^(Fo^2^)+(0.0788P)^2^+74.9455P] where P=(Fo^2^+2Fc^2^)/3'
_refine_ls_weighting_scheme calc
_refine_ls_wR_factor_gt 0.1747
_refine_ls_wR_factor_ref 0.1773
_reflns_number_gt 5258
_reflns_number_total 5511
_reflns_threshold_expression >2sigma(I)
_cod_data_source_file ja0267876_s2_2.cif
_cod_data_source_block sad2
_cod_original_cell_volume 1918.3(3)
_cod_database_code 4115116

loop_
_symmetry_equiv_pos_as_xyz
'x, y, z'
'-x, -y, -z'

loop_
_atom_site_label
_atom_site_type_symbol
_atom_site_fract_x
_atom_site_fract_y
_atom_site_fract_z
_atom_site_U_iso_or_equiv
_atom_site_adp_type
_atom_site_occupancy
_atom_site_symmetry_multiplicity
_atom_site_calc_flag
_atom_site_refinement_flags
Au1 Au 0.98603(9) 0.49907(7) 0.06381(3) 0.0281(3) Uani 1 1 d .
Au2 Au 0.96056(9) 0.50913(8) 0.18804(3) 0.0297(3) Uani 1 1 d .
Au3 Au 0.94167(10) 0.50605(9) 0.31244(3) 0.0330(3) Uani 1 1 d .
Au4 Au 0.95808(9) 0.47918(8) 0.43736(3) 0.0256(3) Uani 1 1 d .
S1 S 0.7509(7) 0.6091(6) 0.0694(2) 0.0366(12) Uani 1 1 d .
S2 S 1.2153(7) 0.3851(6) 0.0678(2) 0.0403(13) Uani 1 1 d .
S3 S 0.8988(7) 0.2652(6) 0.1748(2) 0.0409(13) Uani 1 1 d .
S4 S 1.0332(9) 0.7511(6) 0.1947(2) 0.0497(16) Uani 1 1 d .
S5 S 1.1249(8) 0.7047(7) 0.3258(2) 0.0532(17) Uani 1 1 d .
S6 S 0.7611(7) 0.3056(6) 0.3062(2) 0.0437(14) Uani 1 1 d .
S7 S 0.8525(7) 0.6986(6) 0.4467(2) 0.0381(12) Uani 1 1 d .
S8 S 1.0505(6) 0.2560(6) 0.4169(2) 0.0374(12) Uani 1 1 d .
P1 P 0.7768(6) 0.7226(5) 0.0090(2) 0.0287(11) Uani 1 1 d .
P2 P 0.7134(7) 0.2570(6) 0.2257(2) 0.0343(12) Uani 1 1 d .
P3 P 1.0283(9) 0.8188(6) 0.2761(2) 0.0471(16) Uani 1 1 d .
P4 P 1.2209(6) 0.2692(5) 0.4762(2) 0.0281(11) Uani 1 1 d .
O1 O 0.6283(17) 0.8157(15) 0.0117(5) 0.038(3) Uani 1 1 d .
O2 O 0.9274(17) 0.8353(15) 0.0174(6) 0.039(3) Uani 1 1 d .
O3 O 0.636(2) 0.0973(19) 0.2199(6) 0.064(5) Uani 1 1 d .
O4 O 0.573(2) 0.333(2) 0.2066(8) 0.063(5) Uani 1 1 d .
O5 O 0.844(3) 0.8412(18) 0.2860(7) 0.063(5) Uani 1 1 d .
O6 O 1.136(3) 0.963(2) 0.2898(7) 0.081(7) Uani 1 1 d .
O7 O 1.3012(16) 0.1224(13) 0.4666(6) 0.035(3) Uani 1 1 d .
O8 O 1.3667(17) 0.3827(15) 0.4721(5) 0.036(3) Uani 1 1 d .
C1 C 0.462(3) 0.749(3) 0.0045(8) 0.042(5) Uani 1 1 d .
H1A H 0.4008 0.7757 0.0381 0.051 Uiso 1 1 calc R
H1B H 0.4608 0.6423 -0.0037 0.051 Uiso 1 1 calc R
C2 C 0.388(3) 0.802(2) -0.0425(10) 0.048(6) Uani 1 1 d .
H2A H 0.2762 0.7594 -0.0490 0.072 Uiso 1 1 calc R
H2B H 0.4502 0.7757 -0.0754 0.072 Uiso 1 1 calc R
H2C H 0.3890 0.9075 -0.0337 0.072 Uiso 1 1 calc R
C3 C 0.960(3) 0.938(3) 0.0695(8) 0.043(6) Uani 1 1 d .
H3A H 0.9228 1.0321 0.0659 0.051 Uiso 1 1 calc R
H3B H 0.8991 0.9014 0.0990 0.051 Uiso 1 1 calc R
C4 C 1.128(3) 0.955(3) 0.0834(10) 0.049(6) Uani 1 1 d .
H4A H 1.1475 1.0226 0.1181 0.074 Uiso 1 1 calc R
H4B H 1.1884 0.9934 0.0545 0.074 Uiso 1 1 calc R
H4C H 1.1650 0.8619 0.0871 0.074 Uiso 1 1 calc R
C5 C 0.583(5) 0.008(3) 0.1694(13) 0.091(12) Uani 1 1 d .
H5A H 0.5009 0.0556 0.1519 0.109 Uiso 1 1 calc R
H5B H 0.6761 -0.0010 0.1448 0.109 Uiso 1 1 calc R
C6 C 0.519(4) -0.128(3) 0.1738(12) 0.076(9) Uani 1 1 d .
H6A H 0.4883 -0.1827 0.1373 0.114 Uiso 1 1 calc R
H6B H 0.4228 -0.1211 0.1963 0.114 Uiso 1 1 calc R
H6C H 0.5990 -0.1769 0.1909 0.114 Uiso 1 1 calc R
C7 C 0.553(4) 0.473(4) 0.216(2) 0.117(16) Uani 1 1 d .
H7A H 0.6290 0.5192 0.1926 0.141 Uiso 1 1 calc R
H7B H 0.5888 0.5109 0.2545 0.141 Uiso 1 1 calc R
C8 C 0.401(4) 0.520(4) 0.2086(14) 0.092(11) Uani 1 1 d .
H8A H 0.4097 0.6258 0.2155 0.138 Uiso 1 1 calc R
H8B H 0.3252 0.4842 0.2340 0.138 Uiso 1 1 calc R
H8C H 0.3616 0.4840 0.1709 0.138 Uiso 1 1 calc R
C9 C 0.791(4) 0.909(3) 0.3388(10) 0.072(9) Uani 1 1 d .
H9A H 0.8288 1.0129 0.3456 0.086 Uiso 1 1 calc R
H9B H 0.8374 0.8649 0.3679 0.086 Uiso 1 1 calc R
C10 C 0.614(4) 0.891(4) 0.3401(11) 0.087(11) Uani 1 1 d .
H10A H 0.5783 0.9380 0.3758 0.131 Uiso 1 1 calc R
H10B H 0.5766 0.7885 0.3340 0.131 Uiso 1 1 calc R
H10C H 0.5680 0.9356 0.3113 0.131 Uiso 1 1 calc R
C11 C 1.121(5) 1.076(4) 0.2606(19) 0.112(14) Uani 1 1 d .
H11A H 1.0150 1.1141 0.2677 0.134 Uiso 1 1 calc R
H11B H 1.1263 1.0384 0.2209 0.134 Uiso 1 1 calc R
C12 C 1.253(3) 1.194(2) 0.2771(11) 0.059(7) Uani 1 1 d .
H12A H 1.2389 1.2723 0.2569 0.089 Uiso 1 1 calc R
H12B H 1.3577 1.1570 0.2690 0.089 Uiso 1 1 calc R
H12C H 1.2480 1.2309 0.3165 0.089 Uiso 1 1 calc R
C13 C 1.202(3) -0.015(3) 0.4621(15) 0.076(10) Uani 1 1 d .
H13A H 1.1526 -0.0427 0.4248 0.091 Uiso 1 1 calc R
H13B H 1.1139 -0.0053 0.4886 0.091 Uiso 1 1 calc R
C14 C 1.304(3) -0.125(3) 0.4732(15) 0.077(10) Uani 1 1 d .
H14A H 1.2390 -0.2175 0.4698 0.115 Uiso 1 1 calc R
H14B H 1.3507 -0.0974 0.5104 0.115 Uiso 1 1 calc R
H14C H 1.3912 -0.1331 0.4469 0.115 Uiso 1 1 calc R
C15 C 1.460(3) 0.379(3) 0.4235(9) 0.047(6) Uani 1 1 d .
H15A H 1.4298 0.2886 0.3977 0.057 Uiso 1 1 calc R
H15B H 1.5764 0.3836 0.4332 0.057 Uiso 1 1 calc R
C16 C 1.429(3) 0.503(3) 0.3976(10) 0.051(6) Uani 1 1 d .
H16A H 1.4918 0.5006 0.3643 0.076 Uiso 1 1 calc R
H16B H 1.4614 0.5932 0.4231 0.076 Uiso 1 1 calc R
H16C H 1.3138 0.4990 0.3882 0.076 Uiso 1 1 calc R

loop_
_atom_site_aniso_label
_atom_site_aniso_U_11
_atom_site_aniso_U_22
_atom_site_aniso_U_33
_atom_site_aniso_U_23
_atom_site_aniso_U_13
_atom_site_aniso_U_12
Au1 0.0339(5) 0.0286(5) 0.0232(4) 0.0045(3) 0.0021(3) 0.0109(3)
Au2 0.0267(5) 0.0380(5) 0.0234(4) 0.0051(3) -0.0003(3) -0.0007(3)
Au3 0.0376(5) 0.0372(5) 0.0231(4) 0.0047(3) -0.0012(3) 0.0002(4)
Au4 0.0202(4) 0.0333(5) 0.0221(4) 0.0026(3) -0.0009(3) -0.0001(3)
S1 0.042(3) 0.044(3) 0.028(3) 0.010(2) 0.008(2) 0.020(3)
S2 0.051(3) 0.054(3) 0.018(2) 0.005(2) 0.000(2) 0.024(3)
S3 0.050(3) 0.036(3) 0.034(3) 0.000(2) 0.011(2) 0.001(3)
S4 0.074(4) 0.042(3) 0.031(3) 0.013(2) -0.011(3) -0.015(3)
S5 0.066(4) 0.061(4) 0.028(3) 0.014(3) -0.015(3) -0.024(3)
S6 0.052(4) 0.050(3) 0.026(3) 0.005(2) 0.006(2) -0.007(3)
S7 0.047(3) 0.044(3) 0.026(3) 0.013(2) -0.001(2) 0.005(3)
S8 0.030(3) 0.043(3) 0.035(3) -0.004(2) -0.009(2) 0.005(2)
P1 0.033(3) 0.031(3) 0.024(3) 0.006(2) 0.001(2) 0.012(2)
P2 0.035(3) 0.034(3) 0.033(3) 0.006(2) 0.002(2) -0.003(2)
P3 0.069(4) 0.038(3) 0.030(3) 0.007(2) -0.005(3) -0.017(3)
P4 0.025(3) 0.028(3) 0.029(3) 0.002(2) 0.002(2) 0.000(2)
O1 0.042(9) 0.042(8) 0.032(8) 0.006(6) -0.001(6) 0.022(7)
O2 0.039(8) 0.044(9) 0.036(8) 0.007(7) 0.002(6) 0.019(7)
O3 0.092(14) 0.056(11) 0.036(9) -0.001(8) 0.018(9) -0.025(10)
O4 0.047(10) 0.071(12) 0.080(13) 0.028(10) 0.005(9) 0.024(9)
O5 0.097(15) 0.053(10) 0.042(10) 0.021(8) -0.009(9) 0.001(10)
O6 0.14(2) 0.064(12) 0.032(9) 0.018(9) -0.005(11) -0.021(13)
O7 0.025(7) 0.021(7) 0.058(9) 0.002(6) -0.012(6) -0.002(6)
O8 0.036(8) 0.037(8) 0.029(7) -0.008(6) -0.004(6) -0.004(6)
C1 0.039(13) 0.061(15) 0.027(11) 0.005(10) -0.003(9) 0.010(11)
C2 0.037(13) 0.042(13) 0.066(16) 0.010(11) -0.008(11) 0.007(11)
C3 0.050(14) 0.059(14) 0.016(10) -0.011(9) 0.000(9) 0.023(11)
C4 0.033(13) 0.067(16) 0.047(14) 0.011(12) 0.009(10) -0.002(12)
C5 0.13(3) 0.057(18) 0.07(2) -0.010(15) 0.03(2) -0.05(2)
C6 0.07(2) 0.08(2) 0.066(19) -0.024(15) 0.015(15) -0.021(17)
C7 0.06(2) 0.10(3) 0.22(5) 0.05(3) 0.03(3) 0.03(2)
C8 0.06(2) 0.13(3) 0.08(2) 0.01(2) -0.020(17) 0.03(2)
C9 0.11(3) 0.063(18) 0.037(15) 0.010(13) -0.008(15) -0.004(18)
C10 0.10(3) 0.12(3) 0.043(17) 0.021(17) 0.040(17) 0.00(2)
C11 0.12(3) 0.06(2) 0.16(4) 0.02(2) -0.03(3) 0.02(2)
C12 0.072(18) 0.028(12) 0.074(18) 0.009(12) 0.029(14) -0.019(12)
C13 0.046(16) 0.030(13) 0.15(3) 0.017(16) -0.016(17) -0.024(12)
C14 0.050(17) 0.038(14) 0.14(3) 0.021(16) -0.030(18) -0.019(13)
C15 0.047(14) 0.068(16) 0.031(12) 0.011(11) 0.019(10) 0.021(12)
C16 0.040(14) 0.056(15) 0.054(15) 0.010(12) -0.001(11) -0.005(12)

loop_
_atom_type_symbol
_atom_type_description
_atom_type_scat_dispersion_real
_atom_type_scat_dispersion_imag
_atom_type_scat_source
C C 0.0033 0.0016 'International Tables Vol C Tables 4.2.6.8 and 6.1.1.4'
H H 0.0000 0.0000 'International Tables Vol C Tables 4.2.6.8 and 6.1.1.4'
O O 0.0106 0.0060 'International Tables Vol C Tables 4.2.6.8 and 6.1.1.4'
P P 0.1023 0.0942 'International Tables Vol C Tables 4.2.6.8 and 6.1.1.4'
S S 0.1246 0.1234 'International Tables Vol C Tables 4.2.6.8 and 6.1.1.4'
Au Au -2.0133 8.8022 'International Tables Vol C Tables 4.2.6.8 and 6.1.1.4'

loop_
_geom_angle_atom_site_label_1
_geom_angle_atom_site_label_2
_geom_angle_atom_site_label_3
_geom_angle
_geom_angle_site_symmetry_1
_geom_angle_site_symmetry_3
S2 Au1 S1 173.65(18) . .
S2 Au1 Au2 87.65(12) . .
S1 Au1 Au2 86.15(13) . .
S2 Au1 Au1 93.26(13) . 2_765
S1 Au1 Au1 92.98(13) . 2_765
Au2 Au1 Au1 177.95(4) . 2_765
S3 Au2 S4 175.4(2) . .
S3 Au2 Au1 90.97(14) . .
S4 Au2 Au1 84.86(14) . .
S3 Au2 Au3 86.94(14) . .
S4 Au2 Au3 97.17(14) . .
Au1 Au2 Au3 177.41(3) . .
S5 Au3 S6 175.43(19) . .
S5 Au3 Au2 87.46(14) . .
S6 Au3 Au2 97.03(13) . .
S5 Au3 Au4 92.37(14) . .
S6 Au3 Au4 83.08(13) . .
Au2 Au3 Au4 173.00(3) . .
S8 Au4 S7 172.76(18) . .
S8 Au4 Au4 94.78(13) . 2_766
S7 Au4 Au4 92.38(13) . 2_766
S8 Au4 Au3 91.77(14) . .
S7 Au4 Au3 81.51(13) . .
Au4 Au4 Au3 165.08(4) 2_766 .
P1 S1 Au1 101.0(3) . .
P1 S2 Au1 101.5(3) 2_765 .
P2 S3 Au2 99.4(3) . .
P3 S4 Au2 101.3(3) . .
P3 S5 Au3 99.6(3) . .
P2 S6 Au3 101.7(3) . .
P4 S7 Au4 103.3(3) 2_766 .
P4 S8 Au4 101.2(3) . .
O2 P1 O1 104.5(8) . .
O2 P1 S1 113.3(6) . .
O1 P1 S1 106.3(6) . .
O2 P1 S2 106.2(6) . 2_765
O1 P1 S2 107.4(6) . 2_765
S1 P1 S2 118.2(3) . 2_765
O4 P2 O3 101.9(11) . .
O4 P2 S6 113.9(8) . .
O3 P2 S6 101.0(7) . .
O4 P2 S3 110.4(8) . .
O3 P2 S3 109.5(7) . .
S6 P2 S3 118.3(4) . .
O6 P3 O5 111.5(12) . .
O6 P3 S5 101.2(8) . .
O5 P3 S5 114.5(7) . .
O6 P3 S4 107.5(7) . .
O5 P3 S4 103.0(7) . .
S5 P3 S4 119.2(4) . .
O8 P4 O7 102.9(8) . .
O8 P4 S7 108.0(6) . 2_766
O7 P4 S7 106.8(6) . 2_766
O8 P4 S8 113.5(6) . .
O7 P4 S8 107.4(6) . .
S7 P4 S8 116.9(3) 2_766 .
C1 O1 P1 121.5(14) . .
C3 O2 P1 121.7(14) . .
C5 O3 P2 124.6(17) . .
C7 O4 P2 128(2) . .
C9 O5 P3 120.9(18) . .
C11 O6 P3 122(2) . .
C13 O7 P4 120.6(15) . .
C15 O8 P4 122.4(14) . .
O1 C1 C2 106.6(18) . .
C4 C3 O2 110.7(18) . .
C6 C5 O3 115(3) . .
O4 C7 C8 120(4) . .
O5 C9 C10 110(2) . .
O6 C11 C12 111(3) . .
O7 C13 C14 109(2) . .
O8 C15 C16 109.5(18) . .

loop_
_geom_bond_atom_site_label_1
_geom_bond_atom_site_label_2
_geom_bond_distance
_geom_bond_site_symmetry_2
Au1 S2 2.283(5) .
Au1 S1 2.291(5) .
Au1 Au2 3.0821(10) .
Au1 Au1 3.1855(14) 2_765
Au2 S3 2.287(6) .
Au2 S4 2.294(6) .
Au2 Au3 3.1023(10) .
Au3 S5 2.286(6) .
Au3 S6 2.295(6) .
Au3 Au4 3.1617(10) .
Au4 S8 2.289(5) .
Au4 S7 2.304(6) .
Au4 Au4 3.1310(14) 2_766
S1 P1 1.998(7) .
S2 P1 2.005(7) 2_765
S3 P2 2.009(8) .
S4 P3 2.012(8) .
S5 P3 1.986(9) .
S6 P2 1.999(7) .
S7 P4 1.998(7) 2_766
S8 P4 2.012(7) .
P1 O2 1.558(16) .
P1 O1 1.576(14) .
P1 S2 2.005(7) 2_765
P2 O4 1.542(17) .
P2 O3 1.571(17) .
P3 O6 1.55(2) .
P3 O5 1.58(2) .
P4 O8 1.564(15) .
P4 O7 1.578(14) .
P4 S7 1.998(7) 2_766
O1 C1 1.47(3) .
O2 C3 1.48(2) .
O3 C5 1.43(3) .
O4 C7 1.33(4) .
O5 C9 1.45(3) .
O6 C11 1.41(4) .
O7 C13 1.46(3) .
O8 C15 1.44(2) .
C1 C2 1.50(3) .
C3 C4 1.43(3) .
C5 C6 1.37(4) .
C7 C8 1.40(4) .
C9 C10 1.47(4) .
C11 C12 1.49(4) .
C13 C14 1.46(4) .
C15 C16 1.48(3) .
